data_4336969
loop_
_publ_author_name
'Li-Yun Du'
'Wen-Juan Shi'
'Lei Hou'
'Yao-Yu Wang'
'Qi-Zhen Shi'
'Zhonghua Zhu'

_publ_section_title
;
 Solvent or Temperature Induced Diverse Coordination Polymers of Silver(I)
 Sulfate and Bipyrazole Systems: Syntheses, Crystal Structures,
 Luminescence, and Sorption Properties
;
_journal_name_full 'Inorganic Chemistry'
_journal_page_first 14018
_journal_page_last 14027
_journal_paper_doi 10.1021/ic401765r
_journal_volume 52
_journal_year 2013
_chemical_formula_sum 'C40 H56 Ag3 N16 O2.67 S0.67'
_chemical_formula_weight 1148.66
_chemical_name_systematic
;
 ?
;
_space_group_IT_number 158
_symmetry_cell_setting trigonal
_symmetry_space_group_name_Hall 'P 3 -2"c'
_symmetry_space_group_name_H-M 'P 3 c 1'
_atom_sites_solution_hydrogens geom
_atom_sites_solution_primary direct
_atom_sites_solution_secondary difmap
_audit_creation_method SHELXL-97
_cell_angle_alpha 90.00
_cell_angle_beta 90.00
_cell_angle_gamma 120.00
_cell_formula_units_Z 6
_cell_length_a 20.0120(17)
_cell_length_b 20.0120(17)
_cell_length_c 25.273(3)
_cell_measurement_reflns_used 3462
_cell_measurement_temperature 296(2)
_cell_measurement_theta_max 22.55
_cell_measurement_theta_min 2.35
_cell_volume 8765.3(15)
_computing_structure_refinement 'SHELXL-97 (Sheldrick, 1997)'
_computing_structure_solution 'SHELXS-97 (Sheldrick, 1990)'
_diffrn_ambient_temperature 296(2)
_diffrn_measured_fraction_theta_full 1.000
_diffrn_measured_fraction_theta_max 1.000
_diffrn_radiation_monochromator graphite
_diffrn_radiation_source 'fine-focus sealed tube'
_diffrn_radiation_type MoK\a
_diffrn_radiation_wavelength 0.71073
_diffrn_reflns_av_R_equivalents 0.0839
_diffrn_reflns_av_sigmaI/netI 0.1211
_diffrn_reflns_limit_h_max 24
_diffrn_reflns_limit_h_min -21
_diffrn_reflns_limit_k_max 24
_diffrn_reflns_limit_k_min -24
_diffrn_reflns_limit_l_max 31
_diffrn_reflns_limit_l_min -31
_diffrn_reflns_number 45190
_diffrn_reflns_theta_full 26.00
_diffrn_reflns_theta_max 26.00
_diffrn_reflns_theta_min 1.17
_exptl_absorpt_coefficient_mu 1.063
_exptl_absorpt_correction_T_max 0.9293
_exptl_absorpt_correction_T_min 0.8654
_exptl_absorpt_correction_type multi-scan
_exptl_absorpt_process_details sadabs
_exptl_crystal_colour colorless
_exptl_crystal_density_diffrn 1.306
_exptl_crystal_description plate
_exptl_crystal_F_000 3486
_exptl_crystal_size_max 0.14
_exptl_crystal_size_mid 0.12
_exptl_crystal_size_min 0.07
_platon_squeeze_details
;
;
_refine_diff_density_max 1.346
_refine_diff_density_min -0.837
_refine_diff_density_rms 0.160
_refine_ls_abs_structure_details 'Flack H D (1983), Acta Cryst. A39, 876-881'
_refine_ls_abs_structure_Flack 0.20(6)
_refine_ls_extinction_coef 0.0041(4)
_refine_ls_extinction_expression Fc^*^=kFc[1+0.001xFc^2^\l^3^/sin(2\q)]^-1/4^
_refine_ls_extinction_method SHELXL
_refine_ls_goodness_of_fit_ref 1.007
_refine_ls_hydrogen_treatment constr
_refine_ls_matrix_type full
_refine_ls_number_parameters 564
_refine_ls_number_reflns 11504
_refine_ls_number_restraints 26
_refine_ls_restrained_S_all 1.009
_refine_ls_R_factor_all 0.1139
_refine_ls_R_factor_gt 0.0704
_refine_ls_shift/su_max 0.000
_refine_ls_shift/su_mean 0.000
_refine_ls_structure_factor_coef Fsqd
_refine_ls_weighting_details 'calc w=1/[\s^2^(Fo^2^)+(0.1500P)^2^+0.0000P] where P=(Fo^2^+2Fc^2^)/3'
_refine_ls_weighting_scheme calc
_refine_ls_wR_factor_gt 0.1576
_refine_ls_wR_factor_ref 0.1800
_reflns_number_gt 5968
_reflns_number_total 11504
_reflns_threshold_expression >2sigma(I)
_cod_data_source_file ic401765r_si_002_3.cif
_cod_data_source_block 3
_cod_original_cell_volume 8765.4(14)
_cod_database_code 4336969

loop_
_symmetry_equiv_pos_as_xyz
'x, y, z'
'-y, x-y, z'
'-x+y, -x, z'
'-y, -x, z+1/2'
'-x+y, y, z+1/2'
'x, x-y, z+1/2'

loop_
_atom_site_label
_atom_site_type_symbol
_atom_site_fract_x
_atom_site_fract_y
_atom_site_fract_z
_atom_site_U_iso_or_equiv
_atom_site_adp_type
_atom_site_occupancy
_atom_site_symmetry_multiplicity
_atom_site_calc_flag
_atom_site_refinement_flags
Ag1 Ag 0.83805(5) 0.17155(6) 0.07702(12) 0.0782(4) Uani 1 1 d .
Ag2 Ag 1.19121(9) 0.48236(10) -0.19243(11) 0.1058(5) Uani 1 1 d .
Ag3 Ag 0.38368(7) -0.12165(10) 0.30714(11) 0.1070(6) Uani 1 1 d .
N10 N 0.6770(6) 0.1702(7) 0.1148(5) 0.078(3) Uani 1 1 d .
H10D H 0.6827 0.2053 0.0926 0.094 Uiso 1 1 calc R
N2 N 0.8324(6) 0.3083(6) -0.0025(5) 0.073(3) Uani 1 1 d .
H2A H 0.7849 0.2935 0.0040 0.088 Uiso 1 1 calc R
N12 N 0.4739(7) -0.1157(8) 0.2067(6) 0.086(3) Uani 1 1 d .
H12A H 0.4458 -0.1651 0.2046 0.104 Uiso 1 1 calc R
C23 C 0.6205(6) 0.0704(6) 0.1640(6) 0.074(3) Uani 1 1 d D
N1 N 0.8710(5) 0.2734(5) 0.0150(5) 0.065(3) Uani 1 1 d .
C29 C 0.5242(8) -0.0772(7) 0.1726(6) 0.077(3) Uani 1 1 d D
N9 N 0.7373(6) 0.1583(7) 0.1289(6) 0.083(3) Uani 1 1 d .
C4 C 0.8812(7) 0.3712(9) -0.0324(7) 0.081(3) Uani 1 1 d D
C2 C 0.9347(8) 0.3015(7) -0.0063(5) 0.071(3) Uani 1 1 d D
C30 C 0.5538(7) -0.1021(8) 0.1269(6) 0.075(4) Uani 1 1 d .
H30A H 0.5239 -0.1571 0.1233 0.112 Uiso 1 1 calc R
H30B H 0.6069 -0.0871 0.1330 0.112 Uiso 1 1 calc R
H30C H 0.5498 -0.0780 0.0952 0.112 Uiso 1 1 calc R
C28 C 0.5561(7) -0.0012(6) 0.1896(5) 0.073(3) Uani 1 1 d D
C27 C 0.5133(8) -0.0104(9) 0.2356(6) 0.083(4) Uani 1 1 d D
N11 N 0.4661(7) -0.0762(8) 0.2463(6) 0.085(3) Uani 1 1 d .
C11 C 0.6767(11) 0.0632(10) 0.0073(6) 0.122(6) Uani 1 1 d .
H11A H 0.7005 0.1065 0.0310 0.184 Uiso 1 1 calc R
H11B H 0.6305 0.0229 0.0232 0.184 Uiso 1 1 calc R
H11C H 0.6640 0.0789 -0.0253 0.184 Uiso 1 1 calc R
C3 C 0.9463(6) 0.3637(7) -0.0386(5) 0.071(3) Uani 1 1 d D
C5 C 0.8528(11) 0.4176(9) -0.0550(7) 0.097(5) Uani 1 1 d .
H5A H 0.8919 0.4565 -0.0771 0.146 Uiso 1 1 calc R
H5B H 0.8398 0.4419 -0.0272 0.146 Uiso 1 1 calc R
H5C H 0.8077 0.3857 -0.0757 0.146 Uiso 1 1 calc R
S1 S 0.6667 0.3333 0.0591(6) 0.099(3) Uani 1 3 d S
S2 S 1.0000 0.0000 0.0576(4) 0.090(2) Uani 1 3 d S
N13 N 0.9348(8) 0.1864(7) 0.1305(6) 0.095(3) Uani 1 1 d .
N4 N 1.1322(7) 0.5190(8) -0.0877(5) 0.081(3) Uani 1 1 d .
H4A H 1.1741 0.5628 -0.0855 0.098 Uiso 1 1 calc R
C32 C 0.9766(6) 0.2503(7) 0.1622(6) 0.071(3) Uani 1 1 d D
C31 C 0.9334(8) 0.2838(10) 0.1887(7) 0.099(5) Uani 1 1 d .
H31A H 0.8792 0.2512 0.1825 0.148 Uiso 1 1 calc R
H31B H 0.9501 0.3343 0.1747 0.148 Uiso 1 1 calc R
H31C H 0.9432 0.2874 0.2261 0.148 Uiso 1 1 calc R
N6 N 0.8408(6) 0.0286(5) 0.0029(4) 0.065(3) Uani 1 1 d D
H6D H 0.8861 0.0378 0.0119 0.078 Uiso 1 1 calc R
C12 C 0.7344(6) 0.0327(5) -0.0041(3) 0.072(3) Uani 1 1 d D
N5 N 0.8036(6) 0.0667(6) 0.0200(4) 0.081(3) Uani 1 1 d D
C14 C 0.7925(6) -0.0255(6) -0.0306(4) 0.067(3) Uani 1 1 d D
C13 C 0.7233(6) -0.0283(6) -0.0377(4) 0.071(3) Uani 1 1 d D
C9 C 1.0775(6) 0.4911(6) -0.0507(4) 0.062(3) Uani 1 1 d D
C38 C 1.1165(8) 0.3481(8) 0.1875(6) 0.071(3) Uani 1 1 d .
C10 C 1.0890(9) 0.5421(8) -0.0044(6) 0.091(5) Uani 1 1 d D
H10A H 1.1395 0.5868 -0.0061 0.137 Uiso 1 1 calc R
H10B H 1.0840 0.5144 0.0277 0.137 Uiso 1 1 calc R
H10C H 1.0508 0.5577 -0.0051 0.137 Uiso 1 1 calc R
C7 C 1.0464(8) 0.4118(7) -0.1186(5) 0.081(3) Uani 1 1 d D
C8 C 1.0181(6) 0.4198(6) -0.0695(4) 0.074(3) Uani 1 1 d D
N3 N 1.1137(6) 0.4691(8) -0.1300(5) 0.083(3) Uani 1 1 d .
C33 C 1.0553(6) 0.2785(7) 0.1623(5) 0.070(3) Uani 1 1 d D
N16 N 1.2024(9) 0.4675(9) 0.2034(6) 0.094(4) Uani 1 1 d .
H16D H 1.2314 0.5162 0.1981 0.113 Uiso 1 1 calc R
N8 N 0.5360(7) -0.1788(7) -0.0906(5) 0.069(3) Uani 1 1 d .
H8A H 0.4928 -0.2216 -0.0910 0.082 Uiso 1 1 calc R
C40 C 1.1303(9) 0.4519(9) 0.1215(6) 0.093(5) Uani 1 1 d .
H40A H 1.1571 0.5072 0.1230 0.139 Uiso 1 1 calc R
H40B H 1.0760 0.4327 0.1172 0.139 Uiso 1 1 calc R
H40C H 1.1491 0.4355 0.0922 0.139 Uiso 1 1 calc R
N7 N 0.5632(7) -0.1213(7) -0.1281(4) 0.072(3) Uani 1 1 d .
C6 C 1.0055(12) 0.3397(9) -0.1519(7) 0.120(6) Uani 1 1 d D
H6A H 1.0350 0.3459 -0.1833 0.180 Uiso 1 1 calc R
H6B H 0.9554 0.3311 -0.1616 0.180 Uiso 1 1 calc R
H6C H 1.0000 0.2964 -0.1320 0.180 Uiso 1 1 calc R
C39 C 1.1438(8) 0.4207(8) 0.1722(6) 0.073(3) Uani 1 1 d .
C20 C 0.5800(8) -0.2038(7) -0.0049(5) 0.085(4) Uani 1 1 d D
H20A H 0.5318 -0.2511 -0.0084 0.128 Uiso 1 1 calc R
H20B H 0.5792 -0.1774 0.0266 0.128 Uiso 1 1 calc R
H20C H 0.6213 -0.2149 -0.0027 0.128 Uiso 1 1 calc R
C16 C 0.6676(13) 0.0000(12) -0.1500(7) 0.148(8) Uani 1 1 d .
H16A H 0.6340 -0.0120 -0.1799 0.222 Uiso 1 1 calc R
H16B H 0.7168 0.0079 -0.1616 0.222 Uiso 1 1 calc R
H16C H 0.6745 0.0460 -0.1331 0.222 Uiso 1 1 calc R
C19 C 0.5921(7) -0.1536(6) -0.0522(5) 0.075(3) Uani 1 1 d D
C17 C 0.6358(9) -0.0601(9) -0.1146(5) 0.099(4) Uani 1 1 d D
C1 C 0.9927(10) 0.2818(10) 0.0030(7) 0.104(5) Uani 1 1 d .
H1A H 0.9736 0.2393 0.0273 0.155 Uiso 1 1 calc R
H1B H 1.0375 0.3254 0.0178 0.155 Uiso 1 1 calc R
H1C H 1.0063 0.2674 -0.0298 0.155 Uiso 1 1 calc R
C37 C 1.1591(9) 0.3490(10) 0.2360(7) 0.096(4) Uani 1 1 d D
C35 C 1.1381(8) 0.2228(11) 0.1196(7) 0.094(5) Uani 1 1 d .
H35A H 1.1245 0.1772 0.0993 0.140 Uiso 1 1 calc R
H35B H 1.1640 0.2222 0.1514 0.140 Uiso 1 1 calc R
H35C H 1.1716 0.2676 0.0991 0.140 Uiso 1 1 calc R
C34 C 1.0649(7) 0.2249(8) 0.1339(6) 0.080(3) Uani 1 1 d D
C15 C 0.8181(11) -0.0771(9) -0.0556(6) 0.111(5) Uani 1 1 d D
H15A H 0.8696 -0.0617 -0.0442 0.166 Uiso 1 1 calc R
H15B H 0.8172 -0.0730 -0.0934 0.166 Uiso 1 1 calc R
H15C H 0.7839 -0.1296 -0.0452 0.166 Uiso 1 1 calc R
C24 C 0.6174(8) 0.1287(7) 0.1355(6) 0.074(3) Uani 1 1 d D
C22 C 0.6993(6) 0.0930(8) 0.1637(6) 0.079(3) Uani 1 1 d D
C21 C 0.7347(8) 0.0609(8) 0.1931(7) 0.086(4) Uani 1 1 d .
H21A H 0.7887 0.0867 0.1848 0.130 Uiso 1 1 calc R
H21B H 0.7118 0.0071 0.1846 0.130 Uiso 1 1 calc R
H21C H 0.7280 0.0666 0.2301 0.130 Uiso 1 1 calc R
N15 N 1.2105(8) 0.4313(8) 0.2422(6) 0.085(3) Uani 1 1 d .
O1 O 0.5876(5) 0.3050(6) 0.0393(6) 0.099(4) Uani 1 1 d .
O4 O 0.9789(6) 0.0554(6) 0.0430(5) 0.096(3) Uani 1 1 d .
O3 O 1.0000 0.0000 0.1203(10) 0.094(6) Uani 1 3 d S
C18 C 0.6523(7) -0.0818(6) -0.0670(5) 0.080(3) Uani 1 1 d D
C36 C 1.1504(10) 0.2813(10) 0.2663(8) 0.113(6) Uani 1 1 d D
H36A H 1.1104 0.2346 0.2506 0.169 Uiso 1 1 calc R
H36B H 1.1370 0.2846 0.3023 0.169 Uiso 1 1 calc R
H36C H 1.1982 0.2809 0.2656 0.169 Uiso 1 1 calc R
O2 O 0.6667 0.3333 0.114(2) 0.164(15) Uani 1 3 d S
C25 C 0.5461(7) 0.1302(9) 0.1117(7) 0.086(4) Uani 1 1 d .
H25A H 0.5629 0.1787 0.0944 0.128 Uiso 1 1 calc R
H25B H 0.5106 0.1235 0.1395 0.128 Uiso 1 1 calc R
H25C H 0.5209 0.0891 0.0864 0.128 Uiso 1 1 calc R
C26 C 0.5172(12) 0.0579(11) 0.2646(10) 0.133(7) Uani 1 1 d D
H26A H 0.4809 0.0396 0.2933 0.200 Uiso 1 1 calc R
H26B H 0.5048 0.0873 0.2405 0.200 Uiso 1 1 calc R
H26C H 0.5683 0.0900 0.2782 0.200 Uiso 1 1 calc R
N14 N 0.9923(5) 0.1700(6) 0.1167(5) 0.082(3) Uani 1 1 d .
H14A H 0.9836 0.1295 0.0992 0.098 Uiso 1 1 calc R

loop_
_atom_site_aniso_label
_atom_site_aniso_U_11
_atom_site_aniso_U_22
_atom_site_aniso_U_33
_atom_site_aniso_U_23
_atom_site_aniso_U_13
_atom_site_aniso_U_12
Ag1 0.0454(5) 0.0737(7) 0.1060(8) 0.0038(6) 0.0034(5) 0.0226(5)
Ag2 0.1199(11) 0.1441(13) 0.0909(9) -0.0020(8) 0.0175(7) 0.0942(10)
Ag3 0.0812(8) 0.1599(14) 0.0784(8) -0.0011(8) 0.0173(6) 0.0592(9)
N10 0.051(5) 0.069(6) 0.126(8) 0.044(6) 0.016(6) 0.039(5)
N2 0.045(5) 0.041(5) 0.114(7) 0.014(5) 0.035(5) 0.006(4)
N12 0.066(6) 0.089(7) 0.115(9) 0.045(7) 0.043(6) 0.046(6)
C23 0.052(5) 0.067(5) 0.098(6) 0.011(5) 0.023(5) 0.027(4)
N1 0.041(5) 0.025(4) 0.131(8) 0.022(5) 0.034(5) 0.018(4)
C29 0.063(6) 0.068(6) 0.087(8) 0.008(6) 0.014(6) 0.024(6)
N9 0.060(6) 0.074(6) 0.130(9) 0.041(6) 0.021(6) 0.044(5)
C4 0.061(6) 0.074(7) 0.101(8) 0.000(6) 0.003(6) 0.029(6)
C2 0.066(6) 0.067(6) 0.093(7) 0.011(6) 0.004(6) 0.043(5)
C30 0.041(6) 0.080(8) 0.102(9) -0.020(7) 0.007(6) 0.030(6)
C28 0.060(5) 0.073(5) 0.087(6) 0.006(5) 0.012(5) 0.033(5)
C27 0.069(7) 0.079(7) 0.099(8) 0.009(7) 0.007(6) 0.035(6)
N11 0.064(6) 0.097(8) 0.098(8) 0.024(6) 0.040(6) 0.043(6)
C11 0.110(12) 0.125(12) 0.104(11) -0.034(10) -0.015(10) 0.038(10)
C3 0.060(5) 0.077(6) 0.090(6) 0.008(5) 0.007(5) 0.044(4)
C5 0.097(10) 0.065(8) 0.100(11) 0.010(8) 0.009(8) 0.017(8)
S1 0.038(2) 0.038(2) 0.221(11) 0.000 0.000 0.0192(11)
S2 0.054(3) 0.054(3) 0.163(8) 0.000 0.000 0.0268(13)
N13 0.095(8) 0.078(7) 0.134(9) -0.010(7) 0.000(7) 0.060(6)
N4 0.063(6) 0.094(8) 0.086(8) 0.012(6) 0.013(5) 0.038(6)
C32 0.052(6) 0.077(6) 0.102(8) -0.019(6) -0.025(5) 0.046(5)
C31 0.061(8) 0.094(10) 0.142(12) -0.040(9) -0.032(8) 0.040(7)
N6 0.066(6) 0.074(6) 0.084(6) 0.018(5) 0.000(5) 0.055(5)
C12 0.080(7) 0.053(6) 0.087(7) 0.000(5) -0.011(6) 0.037(5)
N5 0.076(6) 0.088(7) 0.097(7) 0.010(6) 0.012(6) 0.054(6)
C14 0.068(6) 0.059(6) 0.082(7) 0.018(5) -0.018(6) 0.038(5)
C13 0.073(5) 0.055(5) 0.079(6) 0.010(5) -0.009(5) 0.029(4)
C9 0.060(6) 0.078(6) 0.082(7) 0.030(5) 0.031(5) 0.060(5)
C38 0.057(5) 0.078(6) 0.083(6) -0.006(5) -0.010(5) 0.036(5)
C10 0.088(9) 0.088(9) 0.100(10) -0.003(8) 0.053(8) 0.045(8)
C7 0.077(7) 0.072(7) 0.103(8) -0.008(6) 0.018(6) 0.043(6)
C8 0.069(5) 0.077(5) 0.082(6) 0.010(5) 0.019(5) 0.041(5)
N3 0.052(6) 0.102(8) 0.078(7) -0.018(6) 0.016(5) 0.026(6)
C33 0.054(5) 0.079(6) 0.089(6) -0.010(5) -0.020(5) 0.043(4)
N16 0.116(8) 0.086(8) 0.082(8) -0.027(6) -0.028(7) 0.052(7)
N8 0.065(6) 0.084(7) 0.071(7) -0.006(5) 0.002(5) 0.048(5)
C40 0.071(8) 0.083(9) 0.098(10) 0.001(8) -0.029(8) 0.018(7)
N7 0.070(6) 0.097(7) 0.058(6) -0.010(5) -0.010(5) 0.048(6)
C6 0.119(12) 0.092(11) 0.107(11) -0.016(9) 0.024(10) 0.021(9)
C39 0.060(6) 0.066(6) 0.086(7) 0.004(6) -0.002(6) 0.027(5)
C20 0.057(7) 0.067(8) 0.109(10) 0.051(7) 0.001(7) 0.013(6)
C16 0.138(14) 0.131(14) 0.104(12) 0.042(11) -0.003(11) 0.015(12)
C19 0.074(7) 0.071(6) 0.078(7) -0.007(6) -0.010(6) 0.035(5)
C17 0.092(8) 0.083(8) 0.102(8) -0.002(7) -0.008(7) 0.028(7)
C1 0.100(10) 0.094(10) 0.113(11) 0.054(9) 0.010(9) 0.046(9)
C37 0.057(6) 0.109(8) 0.089(8) 0.001(7) -0.010(6) 0.017(7)
C35 0.050(7) 0.132(12) 0.115(11) -0.039(9) -0.031(7) 0.057(8)
C34 0.054(6) 0.099(8) 0.103(8) -0.013(6) -0.008(6) 0.051(6)
C15 0.095(11) 0.144(13) 0.105(12) -0.013(10) 0.007(9) 0.068(10)
C24 0.052(6) 0.070(7) 0.115(8) 0.006(6) 0.027(6) 0.041(5)
C22 0.059(6) 0.062(6) 0.105(8) 0.016(6) 0.017(6) 0.022(5)
C21 0.070(8) 0.072(8) 0.132(11) 0.041(8) 0.010(8) 0.046(7)
N15 0.096(7) 0.096(8) 0.086(7) -0.025(6) -0.026(6) 0.064(6)
O1 0.041(5) 0.104(8) 0.167(11) -0.056(8) -0.018(6) 0.047(5)
O4 0.082(7) 0.079(7) 0.136(9) -0.025(7) -0.033(7) 0.048(6)
O3 0.060(7) 0.060(7) 0.16(2) 0.000 0.000 0.030(3)
C18 0.076(6) 0.076(6) 0.088(6) 0.001(5) -0.014(5) 0.038(5)
C36 0.079(9) 0.133(13) 0.114(12) -0.007(11) -0.041(9) 0.045(9)
O2 0.087(12) 0.087(12) 0.32(5) 0.000 0.000 0.044(6)
C25 0.044(6) 0.090(9) 0.152(12) 0.021(8) 0.024(7) 0.056(7)
C26 0.098(11) 0.142(14) 0.126(13) -0.005(12) 0.015(10) 0.034(11)
N14 0.088(7) 0.064(6) 0.137(9) -0.012(6) 0.008(6) 0.070(6)

loop_
_atom_type_symbol
_atom_type_description
_atom_type_scat_dispersion_real
_atom_type_scat_dispersion_imag
_atom_type_scat_source
C C 0.0033 0.0016 'International Tables Vol C Tables 4.2.6.8 and 6.1.1.4'
H H 0.0000 0.0000 'International Tables Vol C Tables 4.2.6.8 and 6.1.1.4'
N N 0.0061 0.0033 'International Tables Vol C Tables 4.2.6.8 and 6.1.1.4'
O O 0.0106 0.0060 'International Tables Vol C Tables 4.2.6.8 and 6.1.1.4'
S S 0.1246 0.1234 'International Tables Vol C Tables 4.2.6.8 and 6.1.1.4'
Ag Ag -0.8971 1.1015 'International Tables Vol C Tables 4.2.6.8 and 6.1.1.4'

loop_
_geom_angle_atom_site_label_1
_geom_angle_atom_site_label_2
_geom_angle_atom_site_label_3
_geom_angle
_geom_angle_site_symmetry_1
_geom_angle_site_symmetry_3
N13 Ag1 N9 108.6(5) . .
N13 Ag1 N5 109.5(3) . .
N9 Ag1 N5 113.4(4) . .
N13 Ag1 N1 115.4(4) . .
N9 Ag1 N1 108.9(3) . .
N5 Ag1 N1 101.1(4) . .
N3 Ag2 N15 148.8(5) . 5_754
N11 Ag3 N7 157.7(5) . 5_655
C24 N10 N9 115.1(10) . .
C24 N10 H10D 122.4 . .
N9 N10 H10D 122.4 . .
N1 N2 C4 109.1(9) . .
N1 N2 H2A 125.4 . .
C4 N2 H2A 125.4 . .
C29 N12 N11 116.5(13) . .
C29 N12 H12A 121.7 . .
N11 N12 H12A 121.7 . .
C24 C23 C22 103.9(9) . .
C24 C23 C28 129.6(11) . .
C22 C23 C28 126.5(11) . .
C2 N1 N2 110.6(10) . .
C2 N1 Ag1 117.1(8) . .
N2 N1 Ag1 132.3(7) . .
N12 C29 C28 104.4(12) . .
N12 C29 C30 131.0(12) . .
C28 C29 C30 124.2(12) . .
N10 N9 C22 101.7(9) . .
N10 N9 Ag1 128.2(9) . .
C22 N9 Ag1 119.2(8) . .
N2 C4 C3 103.8(11) . .
N2 C4 C5 119.1(12) . .
C3 C4 C5 136.2(14) . .
N1 C2 C3 109.4(10) . .
N1 C2 C1 127.3(11) . .
C3 C2 C1 123.0(12) . .
C29 C30 H30A 109.5 . .
C29 C30 H30B 109.5 . .
H30A C30 H30B 109.5 . .
C29 C30 H30C 109.5 . .
H30A C30 H30C 109.5 . .
H30B C30 H30C 109.5 . .
C29 C28 C27 101.3(10) . .
C29 C28 C23 127.6(11) . .
C27 C28 C23 131.0(11) . .
N11 C27 C28 115.1(13) . .
N11 C27 C26 122.3(14) . .
C28 C27 C26 122.0(14) . .
C27 N11 N12 102.7(11) . .
C27 N11 Ag3 130.8(11) . .
N12 N11 Ag3 126.3(10) . .
C12 C11 H11A 109.5 . .
C12 C11 H11B 109.5 . .
H11A C11 H11B 109.5 . .
C12 C11 H11C 109.5 . .
H11A C11 H11C 109.5 . .
H11B C11 H11C 109.5 . .
C4 C3 C2 106.2(10) . .
C4 C3 C8 124.5(11) . .
C2 C3 C8 128.9(10) . .
C4 C5 H5A 109.5 . .
C4 C5 H5B 109.5 . .
H5A C5 H5B 109.5 . .
C4 C5 H5C 109.5 . .
H5A C5 H5C 109.5 . .
H5B C5 H5C 109.5 . .
O2 S1 O1 109.9(7) . 2_655
O2 S1 O1 109.9(7) . 3_665
O1 S1 O1 109.1(8) 2_655 3_665
O2 S1 O1 109.9(7) . .
O1 S1 O1 109.1(8) 2_655 .
O1 S1 O1 109.1(8) 3_665 .
O4 S2 O4 113.5(5) 2_645 3_765
O4 S2 O4 113.5(5) 2_645 .
O4 S2 O4 113.5(5) 3_765 .
O4 S2 O3 105.1(7) 2_645 .
O4 S2 O3 105.1(7) 3_765 .
O4 S2 O3 105.1(7) . .
C32 N13 N14 100.1(10) . .
C32 N13 Ag1 123.5(8) . .
N14 N13 Ag1 125.3(9) . .
C9 N4 N3 111.9(11) . .
C9 N4 H4A 124.0 . .
N3 N4 H4A 124.0 . .
C33 C32 N13 114.6(10) . .
C33 C32 C31 127.9(11) . .
N13 C32 C31 117.3(10) . .
C32 C31 H31A 109.5 . .
C32 C31 H31B 109.5 . .
H31A C31 H31B 109.5 . .
C32 C31 H31C 109.5 . .
H31A C31 H31C 109.5 . .
H31B C31 H31C 109.5 . .
C14 N6 N5 106.0(9) . .
C14 N6 H6D 127.0 . .
N5 N6 H6D 127.0 . .
N5 C12 C13 112.8(11) . .
N5 C12 C11 119.2(11) . .
C13 C12 C11 128.0(11) . .
C12 N5 N6 106.4(10) . .
C12 N5 Ag1 119.9(7) . .
N6 N5 Ag1 133.7(8) . .
N6 C14 C13 115.1(10) . .
N6 C14 C15 117.8(11) . .
C13 C14 C15 127.0(11) . .
C14 C13 C12 99.7(10) . .
C14 C13 C18 132.9(10) . .
C12 C13 C18 127.3(10) . .
N4 C9 C8 106.8(10) . .
N4 C9 C10 116.8(11) . .
C8 C9 C10 136.1(11) . .
C39 C38 C33 127.2(13) . .
C39 C38 C37 107.8(13) . .
C33 C38 C37 125.0(13) . .
C9 C10 H10A 109.5 . .
C9 C10 H10B 109.5 . .
H10A C10 H10B 109.5 . .
C9 C10 H10C 109.5 . .
H10A C10 H10C 109.5 . .
H10B C10 H10C 109.5 . .
N3 C7 C8 113.4(10) . .
N3 C7 C6 123.3(11) . .
C8 C7 C6 123.0(13) . .
C7 C8 C9 103.2(9) . .
C7 C8 C3 130.8(11) . .
C9 C8 C3 125.6(10) . .
C7 N3 N4 104.6(10) . .
C7 N3 Ag2 130.3(9) . .
N4 N3 Ag2 124.5(8) . .
C34 C33 C32 104.8(10) . .
C34 C33 C38 126.1(10) . .
C32 C33 C38 129.1(11) . .
N15 N16 C39 111.9(14) . .
N15 N16 H16D 124.0 . .
C39 N16 H16D 124.0 . .
C19 N8 N7 105.7(10) . .
C19 N8 H8A 127.2 . .
N7 N8 H8A 127.2 . .
C39 C40 H40A 109.5 . .
C39 C40 H40B 109.5 . .
H40A C40 H40B 109.5 . .
C39 C40 H40C 109.5 . .
H40A C40 H40C 109.5 . .
H40B C40 H40C 109.5 . .
N8 N7 C17 111.7(10) . .
N8 N7 Ag3 122.7(9) . 5_654
C17 N7 Ag3 125.1(9) . 5_654
C7 C6 H6A 109.5 . .
C7 C6 H6B 109.5 . .
H6A C6 H6B 109.5 . .
C7 C6 H6C 109.5 . .
H6A C6 H6C 109.5 . .
H6B C6 H6C 109.5 . .
C38 C39 N16 109.4(14) . .
C38 C39 C40 129.7(14) . .
N16 C39 C40 119.3(13) . .
C19 C20 H20A 109.5 . .
C19 C20 H20B 109.5 . .
H20A C20 H20B 109.5 . .
C19 C20 H20C 109.5 . .
H20A C20 H20C 109.5 . .
H20B C20 H20C 109.5 . .
C17 C16 H16A 109.5 . .
C17 C16 H16B 109.5 . .
H16A C16 H16B 109.5 . .
C17 C16 H16C 109.5 . .
H16A C16 H16C 109.5 . .
H16B C16 H16C 109.5 . .
N8 C19 C18 108.5(10) . .
N8 C19 C20 119.2(11) . .
C18 C19 C20 132.3(12) . .
C16 C17 C18 140.1(17) . .
C16 C17 N7 115.7(14) . .
C18 C17 N7 104.2(13) . .
C2 C1 H1A 109.5 . .
C2 C1 H1B 109.5 . .
H1A C1 H1B 109.5 . .
C2 C1 H1C 109.5 . .
H1A C1 H1C 109.5 . .
H1B C1 H1C 109.5 . .
N15 C37 C38 100.3(13) . .
N15 C37 C36 132.2(14) . .
C38 C37 C36 127.4(14) . .
C34 C35 H35A 109.5 . .
C34 C35 H35B 109.5 . .
H35A C35 H35B 109.5 . .
C34 C35 H35C 109.5 . .
H35A C35 H35C 109.5 . .
H35B C35 H35C 109.5 . .
C33 C34 N14 106.4(9) . .
C33 C34 C35 130.7(11) . .
N14 C34 C35 122.8(11) . .
C14 C15 H15A 109.5 . .
C14 C15 H15B 109.5 . .
H15A C15 H15B 109.5 . .
C14 C15 H15C 109.5 . .
H15A C15 H15C 109.5 . .
H15B C15 H15C 109.5 . .
N10 C24 C23 111.3(10) . .
N10 C24 C25 115.3(12) . .
C23 C24 C25 129.5(12) . .
C21 C22 C23 126.8(13) . .
C21 C22 N9 126.1(11) . .
C23 C22 N9 107.1(10) . .
C22 C21 H21A 109.5 . .
C22 C21 H21B 109.5 . .
H21A C21 H21B 109.5 . .
C22 C21 H21C 109.5 . .
H21A C21 H21C 109.5 . .
H21B C21 H21C 109.5 . .
N16 N15 C37 110.0(13) . .
N16 N15 Ag2 126.3(11) . 5_755
C37 N15 Ag2 123.6(10) . 5_755
C17 C18 C19 110.0(12) . .
C17 C18 C13 120.3(11) . .
C19 C18 C13 129.5(11) . .
C37 C36 H36A 109.5 . .
C37 C36 H36B 109.5 . .
H36A C36 H36B 109.5 . .
C37 C36 H36C 109.5 . .
H36A C36 H36C 109.5 . .
H36B C36 H36C 109.5 . .
C24 C25 H25A 109.5 . .
C24 C25 H25B 109.5 . .
H25A C25 H25B 109.5 . .
C24 C25 H25C 109.5 . .
H25A C25 H25C 109.5 . .
H25B C25 H25C 109.5 . .
C27 C26 H26A 109.5 . .
C27 C26 H26B 109.5 . .
H26A C26 H26B 109.5 . .
C27 C26 H26C 109.5 . .
H26A C26 H26C 109.5 . .
H26B C26 H26C 109.5 . .
C34 N14 N13 113.4(9) . .
C34 N14 H14A 123.3 . .
N13 N14 H14A 123.3 . .

loop_
_geom_bond_atom_site_label_1
_geom_bond_atom_site_label_2
_geom_bond_distance
_geom_bond_site_symmetry_2
Ag1 N13 2.256(14) .
Ag1 N9 2.306(12) .
Ag1 N5 2.346(11) .
Ag1 N1 2.389(10) .
Ag2 N3 2.134(10) .
Ag2 N15 2.174(12) 5_754
Ag3 N11 2.101(11) .
Ag3 N7 2.134(10) 5_655
N10 C24 1.182(15) .
N10 N9 1.389(15) .
N10 H10D 0.8600 .
N2 N1 1.347(15) .
N2 C4 1.370(18) .
N2 H2A 0.8600 .
N12 C29 1.255(18) .
N12 N11 1.332(19) .
N12 H12A 0.8600 .
C23 C24 1.398(9) .
C23 C22 1.406(9) .
C23 C28 1.512(9) .
N1 C2 1.231(16) .
C29 C28 1.392(9) .
C29 C30 1.492(18) .
N9 C22 1.437(17) .
C4 C3 1.395(9) .
C4 C5 1.43(2) .
C2 C3 1.408(9) .
C2 C1 1.42(2) .
C30 H30A 0.9600 .
C30 H30B 0.9600 .
C30 H30C 0.9600 .
C28 C27 1.399(9) .
C27 N11 1.206(18) .
C27 C26 1.519(10) .
C11 C12 1.58(2) .
C11 H11A 0.9600 .
C11 H11B 0.9600 .
C11 H11C 0.9600 .
C3 C8 1.523(9) .
C5 H5A 0.9600 .
C5 H5B 0.9600 .
C5 H5C 0.9600 .
S1 O2 1.38(5) .
S1 O1 1.477(10) 2_655
S1 O1 1.477(10) 3_665
S1 O1 1.477(10) .
S2 O4 1.419(11) 2_645
S2 O4 1.419(11) 3_765
S2 O4 1.419(11) .
S2 O3 1.58(3) .
N13 C32 1.382(11) .
N13 N14 1.389(10) .
N4 C9 1.331(16) .
N4 N3 1.382(18) .
N4 H4A 0.8600 .
C32 C33 1.382(9) .
C32 C31 1.491(19) .
C31 H31A 0.9600 .
C31 H31B 0.9600 .
C31 H31C 0.9600 .
N6 C14 1.332(9) .
N6 N5 1.377(8) .
N6 H6D 0.8600 .
C12 N5 1.345(9) .
C12 C13 1.411(9) .
C14 C13 1.369(9) .
C14 C15 1.502(9) .
C13 C18 1.481(16) .
C9 C8 1.406(9) .
C9 C10 1.493(9) .
C38 C39 1.33(2) .
C38 C33 1.462(18) .
C38 C37 1.49(2) .
C10 H10A 0.9600 .
C10 H10B 0.9600 .
C10 H10C 0.9600 .
C7 N3 1.291(17) .
C7 C8 1.406(9) .
C7 C6 1.510(9) .
C33 C34 1.381(9) .
N16 N15 1.275(19) .
N16 C39 1.334(19) .
N16 H16D 0.8600 .
N8 C19 1.374(17) .
N8 N7 1.375(16) .
N8 H8A 0.8600 .
C40 C39 1.51(2) .
C40 H40A 0.9600 .
C40 H40B 0.9600 .
C40 H40C 0.9600 .
N7 C17 1.40(2) .
N7 Ag3 2.134(10) 5_654
C6 H6A 0.9600 .
C6 H6B 0.9600 .
C6 H6C 0.9600 .
C20 C19 1.501(9) .
C20 H20A 0.9600 .
C20 H20B 0.9600 .
C20 H20C 0.9600 .
C16 C17 1.37(2) .
C16 H16A 0.9600 .
C16 H16B 0.9600 .
C16 H16C 0.9600 .
C19 C18 1.388(9) .
C17 C18 1.374(9) .
C1 H1A 0.9600 .
C1 H1B 0.9600 .
C1 H1C 0.9600 .
C37 N15 1.45(2) .
C37 C36 1.489(10) .
C35 C34 1.530(18) .
C35 H35A 0.9600 .
C35 H35B 0.9600 .
C35 H35C 0.9600 .
C34 N14 1.382(10) .
C15 H15A 0.9600 .
C15 H15B 0.9600 .
C15 H15C 0.9600 .
C24 C25 1.563(18) .
C22 C21 1.386(18) .
C21 H21A 0.9600 .
C21 H21B 0.9600 .
C21 H21C 0.9600 .
N15 Ag2 2.174(12) 5_755
C36 H36A 0.9600 .
C36 H36B 0.9600 .
C36 H36C 0.9600 .
C25 H25A 0.9600 .
C25 H25B 0.9600 .
C25 H25C 0.9600 .
C26 H26A 0.9600 .
C26 H26B 0.9600 .
C26 H26C 0.9600 .
N14 H14A 0.8600 .

loop_
_platon_squeeze_void_nr
_platon_squeeze_void_average_x
_platon_squeeze_void_average_y
_platon_squeeze_void_average_z
_platon_squeeze_void_volume
_platon_squeeze_void_count_electrons
_platon_squeeze_void_content
1 -0.009 -0.008 0.313 871 487 ' '
2 -0.009 -0.008 0.813 871 487 ' '
3 0.333 0.667 0.037 380 247 ' '
